data_4340579
loop_
_publ_author_name
'Park, Ka Hyun'
'Lee, Kang Mun'
'Go, Min Jeong'
'Choi, Sung Ho'
'Park, Hyoung-Ryun'
'Kim, Youngjo'
'Lee, Junseong'

_publ_section_title
;
 New Class of Scorpionate: Tris(tetrazolyl)-Iron Complex and Its Different
 Coordination Modes for Alkali Metal Ions.
;
_journal_issue 16
_journal_name_full 'Inorganic chemistry'
_journal_page_first 8213
_journal_page_last 8220
_journal_paper_doi 10.1021/ic5002336
_journal_volume 53
_journal_year 2014
_chemical_formula_sum 'C21 H31 Fe N12 Na3 O12.5'
_chemical_formula_weight 776.40
_chemical_name_systematic
; 
 ? 
;
_space_group_IT_number 5
_symmetry_cell_setting monoclinic
_symmetry_space_group_name_Hall 'C 2y'
_symmetry_space_group_name_H-M 'C 1 2 1'
_atom_sites_solution_hydrogens geom
_atom_sites_solution_primary direct
_atom_sites_solution_secondary difmap
_audit_creation_method SHELXL-97
_cell_angle_alpha 90.00
_cell_angle_beta 95.4380(10)
_cell_angle_gamma 90.00
_cell_formula_units_Z 4
_cell_length_a 18.7430(3)
_cell_length_b 10.7164(2)
_cell_length_c 15.8474(2)
_cell_measurement_reflns_used 9944
_cell_measurement_temperature 296(2)
_cell_measurement_theta_max 27.61
_cell_measurement_theta_min 2.19
_cell_volume 3168.74(9)
_computing_cell_refinement 'Bruker SAINT'
_computing_data_collection 'Bruker APEX2'
_computing_data_reduction 'Bruker SAINT'
_computing_molecular_graphics 'Bruker SHELXTL'
_computing_publication_material 'Bruker SHELXTL'
_computing_structure_refinement 'SHELXL-97 (Sheldrick, 2008)'
_computing_structure_solution 'SHELXS-97 (Sheldrick, 2008)'
_diffrn_ambient_temperature 296(2)
_diffrn_measured_fraction_theta_full 0.996
_diffrn_measured_fraction_theta_max 0.996
_diffrn_radiation_monochromator graphite
_diffrn_radiation_source 'fine-focus sealed tube'
_diffrn_radiation_type MoK\a
_diffrn_radiation_wavelength 0.71073
_diffrn_reflns_av_R_equivalents 0.0113
_diffrn_reflns_av_sigmaI/netI 0.0226
_diffrn_reflns_limit_h_max 24
_diffrn_reflns_limit_h_min -23
_diffrn_reflns_limit_k_max 13
_diffrn_reflns_limit_k_min -13
_diffrn_reflns_limit_l_max 20
_diffrn_reflns_limit_l_min -20
_diffrn_reflns_number 25070
_diffrn_reflns_theta_full 27.63
_diffrn_reflns_theta_max 27.63
_diffrn_reflns_theta_min 1.29
_exptl_absorpt_coefficient_mu 0.598
_exptl_absorpt_correction_T_max 0.9426
_exptl_absorpt_correction_T_min 0.9156
_exptl_absorpt_correction_type multi-scan
_exptl_absorpt_process_details SADABS
_exptl_crystal_density_diffrn 1.627
_exptl_crystal_density_method 'not measured'
_exptl_crystal_F_000 1600
_exptl_crystal_size_max 0.15
_exptl_crystal_size_mid 0.12
_exptl_crystal_size_min 0.10
_refine_diff_density_max 0.498
_refine_diff_density_min -0.579
_refine_diff_density_rms 0.071
_refine_ls_abs_structure_details 'Flack H D (1983), Acta Cryst. A39, 876-881'
_refine_ls_abs_structure_Flack 0.035(10)
_refine_ls_extinction_method none
_refine_ls_goodness_of_fit_ref 1.059
_refine_ls_hydrogen_treatment mixed
_refine_ls_matrix_type full
_refine_ls_number_parameters 521
_refine_ls_number_reflns 6792
_refine_ls_number_restraints 10
_refine_ls_restrained_S_all 1.065
_refine_ls_R_factor_all 0.0313
_refine_ls_R_factor_gt 0.0308
_refine_ls_shift/su_max 0.003
_refine_ls_shift/su_mean 0.000
_refine_ls_structure_factor_coef Fsqd
_refine_ls_weighting_details 'calc w=1/[\s^2^(Fo^2^)+(0.0800P)^2^+0.0424P] where P=(Fo^2^+2Fc^2^)/3'
_refine_ls_weighting_scheme calc
_refine_ls_wR_factor_gt 0.0954
_refine_ls_wR_factor_ref 0.0958
_reflns_number_gt 6679
_reflns_number_total 6792
_reflns_threshold_expression >2sigma(I)
_cod_data_source_file ic5002336_si_002.cif
_cod_data_source_block compound2
_cod_depositor_comments
;
The following automatic conversions were performed:

'_symmetry_cell_setting' value 'Monoclinic' changed to 'monoclinic'
according to
/usr/data/users/saulius/crontab/automatic-downloads/rss-feeds/ACS/lib/dictionaries/cif_core.dic
dictionary named 'cif_core.dic' version 2.4.2 from 2011-04-26.

Automatic conversion script
Id: cif_fix_values 2281 2013-09-26 08:29:07Z andrius 

 Adding full bibliography for 4340578--4340581.cif.
;
_cod_original_sg_symbol_H-M C2
_cod_original_formula_sum 'C21 H31 Fe N12 Na3 O12.50'
_cod_database_code 4340579

loop_
_symmetry_equiv_pos_as_xyz
'x, y, z'
'-x, y, -z'
'x+1/2, y+1/2, z'
'-x+1/2, y+1/2, -z'

loop_
_atom_site_label
_atom_site_type_symbol
_atom_site_fract_x
_atom_site_fract_y
_atom_site_fract_z
_atom_site_U_iso_or_equiv
_atom_site_adp_type
_atom_site_occupancy
_atom_site_symmetry_multiplicity
_atom_site_calc_flag
_atom_site_refinement_flags
Fe1 Fe 0.957592(14) 0.36134(3) 0.680636(16) 0.00991(8) Uani 1 1 d .
N8 N 0.86094(11) 0.07852(18) 0.82167(13) 0.0191(4) Uani 1 1 d .
N3 N 0.82839(11) 0.63960(19) 0.77349(12) 0.0187(4) Uani 1 1 d .
N1 N 0.88458(10) 0.50273(17) 0.70551(11) 0.0136(4) Uani 1 1 d .
N2 N 0.88926(11) 0.57759(18) 0.77415(12) 0.0158(4) Uani 1 1 d .
N4 N 0.78375(10) 0.6073(2) 0.70596(11) 0.0179(4) Uani 1 1 d .
N6 N 0.85797(10) 0.28142(18) 0.81929(11) 0.0146(4) Uani 1 1 d .
N7 N 0.83398(11) 0.18340(19) 0.85484(12) 0.0195(4) Uani 1 1 d .
N5 N 0.90189(9) 0.24458(17) 0.76113(11) 0.0120(3) Uani 1 1 d .
N9 N 1.02990(10) 0.41453(18) 0.78782(11) 0.0137(3) Uani 1 1 d .
N10 N 1.02901(10) 0.3766(2) 0.86958(11) 0.0198(4) Uani 1 1 d .
N11 N 1.08538(12) 0.4229(2) 0.91384(13) 0.0245(4) Uani 1 1 d .
N12 N 1.12445(12) 0.4907(2) 0.86393(13) 0.0246(4) Uani 1 1 d .
C5 C 0.74135(12) 0.3792(2) 0.42340(14) 0.0184(4) Uani 1 1 d .
H5 H 0.7253 0.3523 0.3691 0.022 Uiso 1 1 calc R
C1 C 0.81964(12) 0.5224(2) 0.66409(12) 0.0134(4) Uani 1 1 d .
C7 C 0.72531(12) 0.5045(2) 0.54485(14) 0.0171(4) Uani 1 1 d .
H7 H 0.6978 0.5601 0.5731 0.021 Uiso 1 1 calc R
C4 C 0.80576(12) 0.3359(2) 0.46171(13) 0.0159(4) Uani 1 1 d .
H4 H 0.8320 0.2787 0.4332 0.019 Uiso 1 1 calc R
C3 C 0.83269(10) 0.3766(2) 0.54304(12) 0.0123(4) Uani 1 1 d .
C6 C 0.70016(13) 0.4628(2) 0.46533(15) 0.0212(5) Uani 1 1 d .
H6 H 0.6562 0.4903 0.4399 0.025 Uiso 1 1 calc R
C2 C 0.79214(12) 0.4642(2) 0.58432(13) 0.0136(4) Uani 1 1 d .
C8 C 0.90300(12) 0.1204(2) 0.76361(13) 0.0141(4) Uani 1 1 d .
C9 C 0.94204(11) 0.0384(2) 0.71003(13) 0.0140(4) Uani 1 1 d .
C10 C 0.99302(11) 0.0881(2) 0.65778(13) 0.0132(4) Uani 1 1 d .
C12 C 1.01289(13) -0.1231(2) 0.60863(15) 0.0240(5) Uani 1 1 d .
H12 H 1.0364 -0.1768 0.5744 0.029 Uiso 1 1 calc R
C13 C 0.96365(15) -0.1711(2) 0.65993(17) 0.0249(5) Uani 1 1 d .
H13 H 0.9545 -0.2563 0.6610 0.030 Uiso 1 1 calc R
C11 C 1.02764(12) 0.0035(2) 0.60750(15) 0.0189(4) Uani 1 1 d .
H11 H 1.0611 0.0332 0.5727 0.023 Uiso 1 1 calc R
C14 C 0.92841(13) -0.0901(2) 0.70932(15) 0.0200(5) Uani 1 1 d .
H14 H 0.8947 -0.1216 0.7431 0.024 Uiso 1 1 calc R
C17 C 1.07623(11) 0.53261(19) 0.63077(13) 0.0120(4) Uani 1 1 d .
C20 C 1.20114(14) 0.6814(2) 0.65306(17) 0.0250(5) Uani 1 1 d .
H20 H 1.2428 0.7288 0.6603 0.030 Uiso 1 1 calc R
C16 C 1.11354(12) 0.5463(2) 0.71176(14) 0.0168(4) Uani 1 1 d .
C18 C 1.10220(12) 0.5979(2) 0.56222(14) 0.0154(4) Uani 1 1 d .
H18 H 1.0778 0.5916 0.5085 0.018 Uiso 1 1 calc R
C21 C 1.17573(13) 0.6202(2) 0.72103(16) 0.0233(5) Uani 1 1 d .
H21 H 1.2005 0.6281 0.7744 0.028 Uiso 1 1 calc R
C15 C 1.08951(12) 0.4843(2) 0.78579(13) 0.0168(4) Uani 1 1 d .
C19 C 1.16309(13) 0.6706(2) 0.57363(15) 0.0197(5) Uani 1 1 d .
H19 H 1.1789 0.7130 0.5277 0.024 Uiso 1 1 calc R
O1 O 0.89509(8) 0.33158(14) 0.57685(9) 0.0141(3) Uani 1 1 d .
O3 O 1.01893(8) 0.46088(16) 0.61554(9) 0.0146(3) Uani 1 1 d .
O2 O 1.01093(8) 0.20844(15) 0.65591(10) 0.0141(3) Uani 1 1 d D
Na1 Na 1.0000 0.31894(12) 0.5000 0.0164(2) Uani 1 2 d S
Na2 Na 0.79525(6) 0.68211(9) 0.91570(5) 0.0208(2) Uani 1 1 d .
Na3 Na 1.0000 0.79567(15) 1.0000 0.0296(3) Uani 1 2 d S
Na4 Na 0.68108(6) 0.42720(10) 0.94417(7) 0.0294(2) Uani 1 1 d .
O7 O 0.79660(10) 0.71004(17) 1.06104(10) 0.0185(3) Uani 1 1 d .
O4 O 0.80336(11) 0.45379(19) 0.93156(11) 0.0272(4) Uani 1 1 d D
O5 O 0.66764(11) 0.65022(19) 0.91466(13) 0.0299(4) Uani 1 1 d .
O6 O 0.92422(12) 0.6334(2) 0.94838(13) 0.0351(5) Uani 1 1 d D
O8 O 0.58117(11) 0.4654(2) 1.02102(13) 0.0316(4) Uani 1 1 d D
O9 O 0.64241(14) 0.4118(2) 0.79501(14) 0.0376(5) Uani 1 1 d .
H9 H 0.6417 0.4815 0.7737 0.056 Uiso 1 1 calc R
O10 O 1.0000 0.1945(3) 0.0000 0.0286(6) Uani 1 2 d SD
O12 O 0.77295(11) 0.89967(17) 0.89852(13) 0.0288(4) Uani 1 1 d .
O11 O 1.03439(16) 0.7731(3) 0.86096(15) 0.0547(7) Uani 1 1 d D
O13 O 0.64405(11) 0.6657(2) 0.74604(12) 0.0297(4) Uani 1 1 d .
H101 H 0.9611(12) 0.663(3) 0.9233(18) 0.018(7) Uiso 1 1 d D
H102 H 0.9335(19) 0.588(3) 0.9044(18) 0.041(10) Uiso 1 1 d D
H103 H 0.7540(18) 0.884(4) 0.839(2) 0.036(9) Uiso 1 1 d .
H105 H 0.828(3) 0.647(7) 1.058(4) 0.11(2) Uiso 1 1 d .
H106 H 0.7540(18) 0.700(3) 1.084(2) 0.025(8) Uiso 1 1 d .
H121 H 0.6828(19) 0.651(4) 0.716(2) 0.032(9) Uiso 1 1 d .
H122 H 0.6145(19) 0.713(4) 0.716(2) 0.027(8) Uiso 1 1 d .
H123 H 0.834(2) 0.395(4) 0.890(2) 0.045(10) Uiso 1 1 d .
H124 H 0.7611(18) 0.463(7) 0.905(4) 0.10(2) Uiso 1 1 d D
H125 H 0.6047(18) 0.474(4) 1.0719(15) 0.038(9) Uiso 1 1 d D
H126 H 0.5501(14) 0.517(3) 1.007(2) 0.023(8) Uiso 1 1 d D
H130 H 0.634(3) 0.666(6) 0.863(4) 0.092(18) Uiso 1 1 d .
H131 H 0.642(3) 0.708(5) 0.946(3) 0.061(13) Uiso 1 1 d .
H9B H 0.6501(18) 0.364(4) 0.752(2) 0.033(8) Uiso 1 1 d .
H10W H 0.988(3) 0.227(5) 0.045(2) 0.071(15) Uiso 1 1 d D
H129 H 1.042(2) 0.841(3) 0.895(2) 0.049(11) Uiso 1 1 d D
H128 H 1.0782(19) 0.748(9) 0.868(6) 0.17(4) Uiso 1 1 d D
H104 H 0.977(7) 0.251(19) 0.638(13) 0.50(15) Uiso 1 1 d D

loop_
_atom_site_aniso_label
_atom_site_aniso_U_11
_atom_site_aniso_U_22
_atom_site_aniso_U_33
_atom_site_aniso_U_23
_atom_site_aniso_U_13
_atom_site_aniso_U_12
Fe1 0.01113(13) 0.00943(14) 0.00973(13) 0.00111(10) 0.00395(9) 0.00029(11)
N8 0.0229(9) 0.0136(9) 0.0221(9) 0.0023(7) 0.0094(8) 0.0009(7)
N3 0.0249(10) 0.0164(9) 0.0148(8) -0.0022(7) 0.0027(7) 0.0056(8)
N1 0.0199(9) 0.0111(8) 0.0106(8) 0.0011(6) 0.0056(7) 0.0019(7)
N2 0.0215(9) 0.0144(9) 0.0118(8) -0.0009(7) 0.0039(7) 0.0034(7)
N4 0.0214(9) 0.0195(10) 0.0133(8) -0.0005(7) 0.0041(7) 0.0066(8)
N6 0.0144(8) 0.0148(9) 0.0158(8) 0.0002(7) 0.0079(7) 0.0007(7)
N7 0.0246(10) 0.0151(9) 0.0203(9) 0.0015(7) 0.0106(8) -0.0001(8)
N5 0.0117(8) 0.0126(9) 0.0124(8) 0.0017(6) 0.0047(6) 0.0008(7)
N9 0.0156(8) 0.0149(8) 0.0115(8) 0.0007(7) 0.0065(7) -0.0010(7)
N10 0.0221(9) 0.0254(11) 0.0120(8) 0.0012(8) 0.0024(7) -0.0055(8)
N11 0.0253(10) 0.0349(12) 0.0135(8) 0.0013(8) 0.0025(8) -0.0067(9)
N12 0.0281(10) 0.0311(12) 0.0148(9) -0.0009(8) 0.0033(8) -0.0101(9)
C5 0.0223(10) 0.0173(12) 0.0152(9) -0.0001(8) 0.0005(8) -0.0060(9)
C1 0.0188(10) 0.0122(10) 0.0099(8) 0.0028(7) 0.0048(7) 0.0000(8)
C7 0.0175(10) 0.0167(10) 0.0177(10) 0.0000(8) 0.0048(8) 0.0013(8)
C4 0.0182(10) 0.0158(11) 0.0141(9) -0.0015(7) 0.0046(7) -0.0034(8)
C3 0.0135(8) 0.0114(10) 0.0123(8) 0.0010(7) 0.0026(7) -0.0036(8)
C6 0.0166(10) 0.0211(11) 0.0244(11) 0.0010(9) -0.0055(9) -0.0016(9)
C2 0.0165(10) 0.0123(10) 0.0120(9) 0.0013(7) 0.0018(7) -0.0036(8)
C8 0.0147(10) 0.0138(11) 0.0138(9) 0.0010(8) 0.0008(8) -0.0011(8)
C9 0.0154(9) 0.0117(10) 0.0145(9) 0.0003(8) 0.0002(8) 0.0029(8)
C10 0.0128(9) 0.0125(10) 0.0137(9) 0.0001(7) -0.0020(7) 0.0032(8)
C12 0.0287(11) 0.0187(12) 0.0244(11) -0.0060(9) 0.0011(9) 0.0102(10)
C13 0.0334(13) 0.0113(11) 0.0291(11) -0.0019(9) -0.0021(10) 0.0034(9)
C11 0.0172(10) 0.0197(11) 0.0199(10) -0.0024(9) 0.0024(8) 0.0028(9)
C14 0.0259(12) 0.0146(10) 0.0193(10) 0.0031(8) 0.0014(9) 0.0006(9)
C17 0.0135(9) 0.0065(9) 0.0171(9) -0.0005(7) 0.0081(8) 0.0011(7)
C20 0.0262(12) 0.0185(11) 0.0324(12) -0.0052(10) 0.0139(10) -0.0113(10)
C16 0.0206(11) 0.0133(10) 0.0180(10) -0.0019(8) 0.0098(8) -0.0050(9)
C18 0.0207(10) 0.0105(9) 0.0165(9) 0.0036(8) 0.0100(8) 0.0039(8)
C21 0.0229(12) 0.0242(13) 0.0239(11) -0.0039(9) 0.0079(9) -0.0112(10)
C15 0.0199(10) 0.0169(11) 0.0138(9) -0.0049(8) 0.0032(8) -0.0034(9)
C19 0.0245(11) 0.0124(10) 0.0247(11) 0.0012(9) 0.0150(9) -0.0007(9)
O1 0.0152(7) 0.0141(8) 0.0131(6) 0.0000(5) 0.0021(5) 0.0004(5)
O3 0.0170(7) 0.0158(7) 0.0115(7) 0.0012(6) 0.0045(6) -0.0030(6)
O2 0.0130(7) 0.0126(7) 0.0171(7) -0.0006(6) 0.0041(5) 0.0008(6)
Na1 0.0177(6) 0.0193(6) 0.0132(5) 0.000 0.0073(4) 0.000
Na2 0.0345(5) 0.0150(4) 0.0134(4) -0.0009(3) 0.0048(4) 0.0038(4)
Na3 0.0334(8) 0.0294(8) 0.0258(7) 0.000 0.0023(6) 0.000
Na4 0.0377(6) 0.0212(5) 0.0312(5) 0.0042(4) 0.0127(5) 0.0060(4)
O7 0.0214(8) 0.0208(9) 0.0138(7) 0.0007(6) 0.0038(6) 0.0013(7)
O4 0.0406(11) 0.0215(9) 0.0201(8) -0.0005(7) 0.0059(8) 0.0055(8)
O5 0.0375(11) 0.0241(10) 0.0275(9) -0.0019(8) 0.0006(8) 0.0048(8)
O6 0.0340(11) 0.0411(12) 0.0289(10) -0.0093(9) -0.0038(8) 0.0003(10)
O8 0.0331(11) 0.0341(11) 0.0276(9) -0.0034(8) 0.0018(8) 0.0008(9)
O9 0.0557(14) 0.0263(10) 0.0306(10) 0.0019(9) 0.0028(10) 0.0052(10)
O10 0.0465(16) 0.0205(13) 0.0194(12) 0.000 0.0064(11) 0.000
O12 0.0415(11) 0.0183(9) 0.0288(10) 0.0041(7) 0.0159(8) 0.0028(7)
O11 0.0612(17) 0.076(2) 0.0269(11) 0.0011(12) 0.0029(11) 0.0117(15)
O13 0.0178(8) 0.0484(13) 0.0225(9) 0.0064(9) -0.0010(7) 0.0056(8)

loop_
_atom_type_symbol
_atom_type_description
_atom_type_scat_dispersion_real
_atom_type_scat_dispersion_imag
_atom_type_scat_source
C C 0.0033 0.0016 'International Tables Vol C Tables 4.2.6.8 and 6.1.1.4'
H H 0.0000 0.0000 'International Tables Vol C Tables 4.2.6.8 and 6.1.1.4'
N N 0.0061 0.0033 'International Tables Vol C Tables 4.2.6.8 and 6.1.1.4'
O O 0.0106 0.0060 'International Tables Vol C Tables 4.2.6.8 and 6.1.1.4'
Na Na 0.0362 0.0249 'International Tables Vol C Tables 4.2.6.8 and 6.1.1.4'
Fe Fe 0.3463 0.8444 'International Tables Vol C Tables 4.2.6.8 and 6.1.1.4'

loop_
_geom_angle_atom_site_label_1
_geom_angle_atom_site_label_2
_geom_angle_atom_site_label_3
_geom_angle
_geom_angle_site_symmetry_1
_geom_angle_site_symmetry_3
O3 Fe1 O1 88.87(6) . .
O3 Fe1 O2 90.81(7) . .
O1 Fe1 O2 88.39(6) . .
O3 Fe1 N1 97.62(7) . .
O1 Fe1 N1 85.78(7) . .
O2 Fe1 N1 169.65(7) . .
O3 Fe1 N5 172.94(7) . .
O1 Fe1 N5 96.87(7) . .
O2 Fe1 N5 85.27(7) . .
N1 Fe1 N5 86.93(7) . .
O3 Fe1 N9 85.01(6) . .
O1 Fe1 N9 173.14(7) . .
O2 Fe1 N9 94.80(7) . .
N1 Fe1 N9 91.93(7) . .
N5 Fe1 N9 89.46(7) . .
O3 Fe1 Na1 50.71(5) . .
O1 Fe1 Na1 51.65(4) . .
O2 Fe1 Na1 60.88(5) . .
N1 Fe1 Na1 120.71(5) . .
N5 Fe1 Na1 130.93(5) . .
N9 Fe1 Na1 125.17(5) . .
C8 N8 N7 104.62(18) . .
N2 N3 N4 110.50(18) . .
N2 N3 Na2 112.51(13) . .
N4 N3 Na2 126.32(15) . .
C1 N1 N2 106.70(17) . .
C1 N1 Fe1 126.64(14) . .
N2 N1 Fe1 125.88(14) . .
N3 N2 N1 107.66(18) . .
N3 N4 C1 105.38(18) . .
N7 N6 N5 108.63(18) . .
N6 N7 N8 110.25(17) . .
C8 N5 N6 106.30(18) . .
C8 N5 Fe1 126.71(14) . .
N6 N5 Fe1 126.99(14) . .
C15 N9 N10 105.90(18) . .
C15 N9 Fe1 126.24(14) . .
N10 N9 Fe1 127.63(14) . .
N11 N10 N9 108.34(18) . .
N10 N11 N12 110.35(19) . .
N11 N12 C15 105.62(19) . .
C4 C5 C6 120.5(2) . .
N4 C1 N1 109.75(19) . .
N4 C1 C2 124.4(2) . .
N1 C1 C2 125.8(2) . .
C6 C7 C2 121.2(2) . .
C5 C4 C3 121.5(2) . .
O1 C3 C2 123.20(18) . .
O1 C3 C4 118.80(18) . .
C2 C3 C4 117.99(18) . .
C7 C6 C5 119.2(2) . .
C3 C2 C7 119.53(19) . .
C3 C2 C1 121.73(19) . .
C7 C2 C1 118.6(2) . .
N5 C8 N8 110.21(19) . .
N5 C8 C9 126.1(2) . .
N8 C8 C9 123.6(2) . .
C14 C9 C10 119.6(2) . .
C14 C9 C8 119.6(2) . .
C10 C9 C8 120.8(2) . .
O2 C10 C11 118.7(2) . .
O2 C10 C9 123.90(19) . .
C11 C10 C9 117.4(2) . .
C11 C12 C13 121.1(2) . .
C14 C13 C12 118.8(2) . .
C12 C11 C10 121.4(2) . .
C13 C14 C9 121.8(2) . .
O3 C17 C16 123.36(18) . .
O3 C17 C18 118.59(19) . .
C16 C17 C18 118.04(19) . .
C21 C20 C19 118.7(2) . .
C21 C16 C17 119.2(2) . .
C21 C16 C15 119.3(2) . .
C17 C16 C15 121.4(2) . .
C19 C18 C17 121.2(2) . .
C20 C21 C16 121.9(2) . .
N12 C15 N9 109.79(19) . .
N12 C15 C16 123.8(2) . .
N9 C15 C16 126.4(2) . .
C18 C19 C20 120.8(2) . .
C3 O1 Fe1 135.60(13) . .
C3 O1 Na1 122.99(12) . .
Fe1 O1 Na1 88.96(5) . .
C17 O3 Fe1 137.31(13) . .
C17 O3 Na1 124.76(12) . .
Fe1 O3 Na1 90.29(6) . .
C10 O2 Fe1 131.59(13) . .
C10 O2 Na1 116.24(13) . .
Fe1 O2 Na1 79.86(6) . .
O3 Na1 O3 100.59(9) 2_756 .
O3 Na1 O1 106.45(6) 2_756 .
O3 Na1 O1 69.22(5) . .
O3 Na1 O1 69.22(5) 2_756 2_756
O3 Na1 O1 106.45(6) . 2_756
O1 Na1 O1 173.57(9) . 2_756
O3 Na1 O2 165.02(6) 2_756 .
O3 Na1 O2 65.68(5) . .
O1 Na1 O2 64.05(5) . .
O1 Na1 O2 119.10(5) 2_756 .
O3 Na1 O2 65.68(5) 2_756 2_756
O3 Na1 O2 165.02(6) . 2_756
O1 Na1 O2 119.10(5) . 2_756
O1 Na1 O2 64.05(5) 2_756 2_756
O2 Na1 O2 128.59(8) . 2_756
O3 Na1 Fe1 39.00(4) 2_756 2_756
O3 Na1 Fe1 126.05(5) . 2_756
O1 Na1 Fe1 139.13(4) . 2_756
O1 Na1 Fe1 39.40(3) 2_756 2_756
O2 Na1 Fe1 154.47(5) . 2_756
O2 Na1 Fe1 39.26(3) 2_756 2_756
O3 Na1 Fe1 126.05(5) 2_756 .
O3 Na1 Fe1 39.00(4) . .
O1 Na1 Fe1 39.40(3) . .
O1 Na1 Fe1 139.13(4) 2_756 .
O2 Na1 Fe1 39.26(3) . .
O2 Na1 Fe1 154.47(5) 2_756 .
Fe1 Na1 Fe1 163.01(5) 2_756 .
O7 Na2 O12 88.42(7) . .
O7 Na2 O5 86.71(7) . .
O12 Na2 O5 88.56(8) . .
O7 Na2 N3 164.24(8) . .
O12 Na2 N3 97.75(7) . .
O5 Na2 N3 107.85(8) . .
O7 Na2 O4 91.83(7) . .
O12 Na2 O4 173.45(9) . .
O5 Na2 O4 84.93(8) . .
N3 Na2 O4 83.68(7) . .
O7 Na2 O6 84.32(7) . .
O12 Na2 O6 112.78(9) . .
O5 Na2 O6 156.52(9) . .
N3 Na2 O6 79.91(7) . .
O4 Na2 O6 73.74(8) . .
O7 Na2 Na4 43.31(5) . 4_657
O12 Na2 Na4 48.43(6) . 4_657
O5 Na2 Na4 100.34(6) . 4_657
N3 Na2 Na4 135.32(6) . 4_657
O4 Na2 Na4 133.59(6) . 4_657
O6 Na2 Na4 87.84(6) . 4_657
O7 Na2 Na4 85.56(5) . .
O12 Na2 Na4 132.20(7) . .
O5 Na2 Na4 43.81(5) . .
N3 Na2 Na4 100.63(6) . .
O4 Na2 Na4 41.36(5) . .
O6 Na2 Na4 113.69(7) . .
Na4 Na2 Na4 123.47(3) 4_657 .
O7 Na2 Na3 73.63(5) . .
O12 Na2 Na3 84.03(6) . .
O5 Na2 Na3 159.12(6) . .
N3 Na2 Na3 92.51(6) . .
O4 Na2 Na3 102.32(6) . .
O6 Na2 Na3 30.21(6) . .
Na4 Na2 Na3 60.45(3) 4_657 .
Na4 Na2 Na3 138.11(4) . .
O6 Na3 O6 84.18(12) . 2_757
O6 Na3 O11 92.27(10) . 2_757
O6 Na3 O11 78.96(10) 2_757 2_757
O6 Na3 O11 78.96(10) . .
O6 Na3 O11 92.27(10) 2_757 .
O11 Na3 O11 168.25(19) 2_757 .
O6 Na3 O8 167.59(7) . 3
O6 Na3 O8 99.22(8) 2_757 3
O11 Na3 O8 100.09(10) 2_757 3
O11 Na3 O8 88.95(10) . 3
O6 Na3 O8 99.22(8) . 4_657
O6 Na3 O8 167.59(7) 2_757 4_657
O11 Na3 O8 88.95(10) 2_757 4_657
O11 Na3 O8 100.09(10) . 4_657
O8 Na3 O8 80.00(12) 3 4_657
O6 Na3 Na4 135.16(6) . 3
O6 Na3 Na4 80.43(6) 2_757 3
O11 Na3 Na4 125.08(8) 2_757 3
O11 Na3 Na4 60.01(8) . 3
O8 Na3 Na4 35.48(5) 3 3
O8 Na3 Na4 104.72(7) 4_657 3
O6 Na3 Na4 80.43(6) . 4_657
O6 Na3 Na4 135.16(6) 2_757 4_657
O11 Na3 Na4 60.01(8) 2_757 4_657
O11 Na3 Na4 125.08(8) . 4_657
O8 Na3 Na4 104.72(7) 3 4_657
O8 Na3 Na4 35.48(5) 4_657 4_657
Na4 Na3 Na4 137.10(5) 3 4_657
O6 Na3 Na2 114.12(7) . 2_757
O6 Na3 Na2 32.17(6) 2_757 2_757
O11 Na3 Na2 89.73(8) 2_757 2_757
O11 Na3 Na2 86.80(7) . 2_757
O8 Na3 Na2 67.45(6) 3 2_757
O8 Na3 Na2 146.65(7) 4_657 2_757
Na4 Na3 Na2 50.95(2) 3 2_757
Na4 Na3 Na2 147.75(2) 4_657 2_757
O6 Na3 Na2 32.17(6) . .
O6 Na3 Na2 114.12(7) 2_757 .
O11 Na3 Na2 86.80(7) 2_757 .
O11 Na3 Na2 89.73(8) . .
O8 Na3 Na2 146.65(7) 3 .
O8 Na3 Na2 67.45(6) 4_657 .
Na4 Na3 Na2 147.75(2) 3 .
Na4 Na3 Na2 50.95(2) 4_657 .
Na2 Na3 Na2 145.69(5) 2_757 .
O4 Na4 O8 148.66(9) . .
O4 Na4 O7 86.49(8) . 4_647
O8 Na4 O7 109.84(8) . 4_647
O4 Na4 O9 97.51(8) . .
O8 Na4 O9 109.73(9) . .
O7 Na4 O9 86.34(8) 4_647 .
O4 Na4 O5 87.05(8) . .
O8 Na4 O5 81.78(8) . .
O7 Na4 O5 165.95(8) 4_647 .
O9 Na4 O5 82.15(8) . .
O4 Na4 O12 81.72(7) . 4_647
O8 Na4 O12 74.33(7) . 4_647
O7 Na4 O12 82.94(7) 4_647 4_647
O9 Na4 O12 169.28(8) . 4_647
O5 Na4 O12 108.43(8) . 4_647
O4 Na4 Na2 94.63(6) . 4_647
O8 Na4 Na2 81.93(7) . 4_647
O7 Na4 Na2 42.25(4) 4_647 4_647
O9 Na4 Na2 126.07(7) . 4_647
O5 Na4 Na2 151.00(6) . 4_647
O12 Na4 Na2 43.71(5) 4_647 4_647
O4 Na4 Na2 44.15(5) . .
O8 Na4 Na2 116.86(7) . .
O7 Na4 Na2 130.23(6) 4_647 .
O9 Na4 Na2 93.28(7) . .
O5 Na4 Na2 43.15(6) . .
O12 Na4 Na2 93.51(6) 4_647 .
Na2 Na4 Na2 129.15(4) 4_647 .
O4 Na4 Na3 162.99(7) . 3_445
O8 Na4 Na3 35.65(6) . 3_445
O7 Na4 Na3 79.10(6) 4_647 3_445
O9 Na4 Na3 90.61(7) . 3_445
O5 Na4 Na3 108.94(7) . 3_445
O12 Na4 Na3 87.54(5) 4_647 3_445
Na2 Na4 Na3 68.61(3) 4_647 3_445
Na2 Na4 Na3 150.58(4) . 3_445
Na2 O7 Na4 94.44(7) . 4_657
Na4 O4 Na2 94.49(8) . .
Na2 O5 Na4 93.04(8) . .
Na3 O6 Na2 117.62(10) . .
Na4 O8 Na3 108.87(9) . 3_445
Na2 O12 Na4 87.85(7) . 4_657

loop_
_geom_bond_atom_site_label_1
_geom_bond_atom_site_label_2
_geom_bond_distance
_geom_bond_site_symmetry_2
Fe1 O3 1.9361(15) .
Fe1 O1 1.9529(15) .
Fe1 O2 1.9779(16) .
Fe1 N1 2.1038(18) .
Fe1 N5 2.1296(17) .
Fe1 N9 2.1471(19) .
Fe1 Na1 3.0764(3) .
N8 C8 1.344(3) .
N8 N7 1.358(3) .
N3 N2 1.319(3) .
N3 N4 1.340(3) .
N3 Na2 2.437(2) .
N1 C1 1.344(3) .
N1 N2 1.348(3) .
N4 C1 1.343(3) .
N6 N7 1.293(3) .
N6 N5 1.352(2) .
N5 C8 1.331(3) .
N9 C15 1.347(3) .
N9 N10 1.360(2) .
N10 N11 1.309(3) .
N11 N12 1.342(3) .
N12 C15 1.347(3) .
C5 C4 1.379(3) .
C5 C6 1.392(4) .
C1 C2 1.459(3) .
C7 C6 1.377(3) .
C7 C2 1.414(3) .
C4 C3 1.408(3) .
C3 O1 1.330(2) .
C3 C2 1.407(3) .
C8 C9 1.465(3) .
C9 C14 1.401(3) .
C9 C10 1.425(3) .
C10 O2 1.334(3) .
C10 C11 1.405(3) .
C12 C11 1.385(4) .
C12 C13 1.385(4) .
C13 C14 1.379(4) .
C17 O3 1.324(3) .
C17 C16 1.410(3) .
C17 C18 1.416(3) .
C20 C21 1.384(3) .
C20 C19 1.392(4) .
C16 C21 1.405(3) .
C16 C15 1.456(3) .
C18 C19 1.380(3) .
O1 Na1 2.4129(14) .
O3 Na1 2.3810(17) .
O2 Na1 2.7300(17) .
Na1 O3 2.3810(17) 2_756
Na1 O1 2.4129(14) 2_756
Na1 O2 2.7301(17) 2_756
Na1 Fe1 3.0763(3) 2_756
Na2 O7 2.3205(18) .
Na2 O12 2.380(2) .
Na2 O5 2.415(2) .
Na2 O4 2.463(2) .
Na2 O6 2.479(2) .
Na2 Na4 3.4410(14) 4_657
Na2 Na4 3.5254(15) .
Na2 Na3 4.1257(12) .
Na3 O6 2.343(3) .
Na3 O6 2.343(2) 2_757
Na3 O11 2.366(2) 2_757
Na3 O11 2.366(2) .
Na3 O8 2.374(3) 3
Na3 O8 2.374(3) 4_657
Na3 Na4 3.8545(13) 3
Na3 Na4 3.8545(13) 4_657
Na3 Na2 4.1257(12) 2_757
Na4 O4 2.337(2) .
Na4 O8 2.364(2) .
Na4 O7 2.367(2) 4_647
Na4 O9 2.412(3) .
Na4 O5 2.444(2) .
Na4 O12 2.576(2) 4_647
Na4 Na2 3.4409(14) 4_647
Na4 Na3 3.8545(13) 3_445
O7 Na4 2.367(2) 4_657
O8 Na3 2.374(3) 3_445
O12 Na4 2.576(2) 4_657
